data_7220391
loop_
_publ_author_name
'Yin, Wen-Xia'
'Liu, Yi-Ting'
'Ding, Yu-Jia'
'Lin, Qiang'
'Lin, Xiao-Ming'
'Wu, Chun-Lei'
'Yao, Xiang-Dong'
'Cai, Yue-Peng'

_publ_section_title
;
 Construction of variable dimensional cadmium(ii) coordination polymers
 from pyridine-2,3-dicarboxylic acid
;
_journal_issue 19
_journal_name_full CrystEngComm
_journal_page_first 3619
_journal_paper_doi 10.1039/C5CE00378D
_journal_volume 17
_journal_year 2015
_chemical_formula_sum 'C7 H3 Cd N O4'
_chemical_formula_weight 277.50
_chemical_name_systematic
; 
 ? 
;
_space_group_IT_number 14
_symmetry_cell_setting monoclinic
_symmetry_space_group_name_Hall '-P 2ybc'
_symmetry_space_group_name_H-M 'P 1 21/c 1'
_atom_sites_solution_hydrogens geom
_atom_sites_solution_primary direct
_atom_sites_solution_secondary difmap
_audit_creation_method SHELXL-97
_audit_update_record
;
2015-02-21 deposited with the CCDC.
2015-03-26 downloaded from the CCDC.
;
_cell_angle_alpha 90.00
_cell_angle_beta 110.0370(10)
_cell_angle_gamma 90.00
_cell_formula_units_Z 4
_cell_length_a 10.72120(10)
_cell_length_b 7.72590(10)
_cell_length_c 8.67800(10)
_cell_measurement_reflns_used 2579
_cell_measurement_temperature 298(2)
_cell_measurement_theta_max 29.12
_cell_measurement_theta_min 3.32
_cell_volume 675.298(14)
_computing_cell_refinement 'Bruker SMART'
_computing_data_collection 'Bruker SMART'
_computing_data_reduction 'Bruker SAINT'
_computing_molecular_graphics 'Bruker SHELXTL'
_computing_publication_material 'Bruker SHELXTL'
_computing_structure_refinement 'SHELXL-97 (Sheldrick, 2008)'
_computing_structure_solution 'SHELXS-97 (Sheldrick, 2008)'
_diffrn_ambient_temperature 298(2)
_diffrn_measured_fraction_theta_full 0.999
_diffrn_measured_fraction_theta_max 0.999
_diffrn_measurement_device_type 'CCD area detector'
_diffrn_measurement_method 'phi and omega scans'
_diffrn_radiation_monochromator graphite
_diffrn_radiation_source 'fine-focus sealed tube'
_diffrn_radiation_type MoK\a
_diffrn_radiation_wavelength 0.71073
_diffrn_reflns_av_R_equivalents 0.0183
_diffrn_reflns_av_sigmaI/netI 0.0202
_diffrn_reflns_limit_h_max 12
_diffrn_reflns_limit_h_min -11
_diffrn_reflns_limit_k_max 7
_diffrn_reflns_limit_k_min -9
_diffrn_reflns_limit_l_max 10
_diffrn_reflns_limit_l_min -10
_diffrn_reflns_number 3745
_diffrn_reflns_theta_full 25.50
_diffrn_reflns_theta_max 25.50
_diffrn_reflns_theta_min 3.32
_exptl_absorpt_coefficient_mu 3.206
_exptl_absorpt_correction_T_max 0.5961
_exptl_absorpt_correction_T_min 0.4895
_exptl_absorpt_correction_type multi-scan
_exptl_absorpt_process_details 'SADABS (Shldrick, 1996)'
_exptl_crystal_colour colorless
_exptl_crystal_density_diffrn 2.729
_exptl_crystal_density_method 'not measured'
_exptl_crystal_description block
_exptl_crystal_F_000 528
_exptl_crystal_size_max 0.26
_exptl_crystal_size_mid 0.22
_exptl_crystal_size_min 0.18
_refine_diff_density_max 0.793
_refine_diff_density_min -1.013
_refine_diff_density_rms 0.116
_refine_ls_extinction_coef 0.0050(6)
_refine_ls_extinction_expression Fc^*^=kFc[1+0.001xFc^2^\l^3^/sin(2\q)]^-1/4^
_refine_ls_extinction_method SHELXL
_refine_ls_goodness_of_fit_ref 1.082
_refine_ls_hydrogen_treatment constr
_refine_ls_matrix_type full
_refine_ls_number_parameters 119
_refine_ls_number_reflns 1253
_refine_ls_number_restraints 0
_refine_ls_restrained_S_all 1.082
_refine_ls_R_factor_all 0.0255
_refine_ls_R_factor_gt 0.0235
_refine_ls_shift/su_max 0.002
_refine_ls_shift/su_mean 0.000
_refine_ls_structure_factor_coef Fsqd
_refine_ls_weighting_details 'calc w=1/[\s^2^(Fo^2^)+(0.0311P)^2^+1.6705P] where P=(Fo^2^+2Fc^2^)/3'
_refine_ls_weighting_scheme calc
_refine_ls_wR_factor_gt 0.0596
_refine_ls_wR_factor_ref 0.0610
_reflns_number_gt 1163
_reflns_number_total 1253
_reflns_threshold_expression >2sigma(I)
_cod_data_source_file c5ce00378d2.cif
_cod_data_source_block c
_cod_depositor_comments
;
The following automatic conversions were performed:

'_symmetry_cell_setting' value 'Monoclinic' changed to 'monoclinic'
according to
/usr/data/users/saulius/crontab/automatic-downloads/rss-feeds/RSC/lib/dictionaries/cif_core.dic
dictionary named 'cif_core.dic' version 2.4.2 from 2011-04-26.

Automatic conversion script
Id: cif_fix_values 3271 2015-04-21 07:52:19Z andrius 

 Adding full bibliography for 7220388--7220391.cif.
;
_cod_original_cell_volume 675.298(13)
_cod_original_sg_symbol_H-M P2(1)/c
_cod_database_code 7220391

loop_
_symmetry_equiv_pos_as_xyz
'x, y, z'
'-x, y+1/2, -z+1/2'
'-x, -y, -z'
'x, -y-1/2, z-1/2'

loop_
_atom_site_label
_atom_site_type_symbol
_atom_site_fract_x
_atom_site_fract_y
_atom_site_fract_z
_atom_site_U_iso_or_equiv
_atom_site_adp_type
_atom_site_occupancy
_atom_site_symmetry_multiplicity
_atom_site_calc_flag
_atom_site_refinement_flags
Cd1 Cd 0.36399(3) 1.14230(3) 0.03929(3) 0.01847(14) Uani 1 1 d .
O1 O 0.4939(3) 0.6299(4) 0.1897(3) 0.0241(6) Uani 1 1 d .
O2 O 0.4406(3) 0.8453(3) 0.0067(3) 0.0237(6) Uani 1 1 d .
O3 O 0.2719(3) 0.4014(4) 0.0287(3) 0.0281(7) Uani 1 1 d .
O4 O 0.2458(3) 0.3482(3) 0.2673(3) 0.0246(6) Uani 1 1 d .
N1 N 0.2452(3) 0.9345(4) 0.1279(4) 0.0175(6) Uani 1 1 d .
C1 C 0.4179(4) 0.7424(5) 0.1078(4) 0.0179(8) Uani 1 1 d .
C2 C 0.2850(3) 0.7695(5) 0.1296(4) 0.0152(7) Uani 1 1 d .
C3 C 0.2117(4) 0.6349(5) 0.1624(4) 0.0181(8) Uani 1 1 d .
C4 C 0.2477(4) 0.4470(5) 0.1536(4) 0.0194(8) Uani 1 1 d .
C5 C 0.1014(4) 0.6664(4) 0.1981(4) 0.0146(7) Uani 1 1 d .
H5 H 0.0520 0.5769 0.2202 0.017 Uiso 1 1 calc R
C6 C 0.0663(4) 0.8278(6) 0.2003(6) 0.0302(10) Uani 1 1 d .
H6 H -0.0089 0.8525 0.2266 0.036 Uiso 1 1 calc R
C7 C 0.1366(4) 0.9645(5) 0.1649(5) 0.0235(8) Uani 1 1 d .
H7 H 0.1075 1.0775 0.1671 0.028 Uiso 1 1 calc R

loop_
_atom_site_aniso_label
_atom_site_aniso_U_11
_atom_site_aniso_U_22
_atom_site_aniso_U_33
_atom_site_aniso_U_23
_atom_site_aniso_U_13
_atom_site_aniso_U_12
Cd1 0.0192(2) 0.01464(19) 0.02362(19) 0.00075(10) 0.01000(13) 0.00019(11)
O1 0.0211(15) 0.0246(16) 0.0270(14) 0.0052(11) 0.0086(12) 0.0070(12)
O2 0.0240(15) 0.0208(15) 0.0316(14) 0.0064(11) 0.0163(12) 0.0011(12)
O3 0.0386(17) 0.0190(15) 0.0307(15) -0.0001(12) 0.0170(13) 0.0074(13)
O4 0.0285(16) 0.0178(15) 0.0267(14) 0.0051(11) 0.0086(12) -0.0021(12)
N1 0.0167(16) 0.0117(16) 0.0239(15) 0.0001(12) 0.0065(12) 0.0011(13)
C1 0.0196(19) 0.0145(19) 0.0203(17) -0.0046(15) 0.0078(15) -0.0022(16)
C2 0.0160(18) 0.0128(19) 0.0170(16) 0.0009(13) 0.0060(14) 0.0008(15)
C3 0.020(2) 0.016(2) 0.0200(17) 0.0009(14) 0.0084(15) -0.0003(15)
C4 0.0165(19) 0.0158(19) 0.0246(18) -0.0008(15) 0.0056(15) -0.0013(16)
C5 0.0120(18) 0.0070(17) 0.0302(18) 0.0005(14) 0.0144(15) -0.0027(14)
C6 0.022(2) 0.029(2) 0.046(3) 0.0012(19) 0.022(2) 0.0034(18)
C7 0.025(2) 0.014(2) 0.035(2) 0.0011(16) 0.0136(17) 0.0056(16)

loop_
_atom_type_symbol
_atom_type_description
_atom_type_scat_dispersion_real
_atom_type_scat_dispersion_imag
_atom_type_scat_source
C C 0.0033 0.0016 'International Tables Vol C Tables 4.2.6.8 and 6.1.1.4'
H H 0.0000 0.0000 'International Tables Vol C Tables 4.2.6.8 and 6.1.1.4'
N N 0.0061 0.0033 'International Tables Vol C Tables 4.2.6.8 and 6.1.1.4'
O O 0.0106 0.0060 'International Tables Vol C Tables 4.2.6.8 and 6.1.1.4'
Cd Cd -0.8075 1.2024 'International Tables Vol C Tables 4.2.6.8 and 6.1.1.4'

loop_
_geom_angle_atom_site_label_1
_geom_angle_atom_site_label_2
_geom_angle_atom_site_label_3
_geom_angle
_geom_angle_site_symmetry_1
_geom_angle_site_symmetry_3
O3 Cd1 O2 112.32(10) 1_565 3_675
O3 Cd1 O4 81.12(10) 1_565 4_575
O2 Cd1 O4 92.08(10) 3_675 4_575
O3 Cd1 O1 101.96(10) 1_565 2_655
O2 Cd1 O1 81.64(10) 3_675 2_655
O4 Cd1 O1 173.66(10) 4_575 2_655
O3 Cd1 N1 110.38(11) 1_565 .
O2 Cd1 N1 136.73(10) 3_675 .
O4 Cd1 N1 101.04(10) 4_575 .
O1 Cd1 N1 83.17(10) 2_655 .
O3 Cd1 O2 170.84(10) 1_565 .
O2 Cd1 O2 69.96(10) 3_675 .
O4 Cd1 O2 89.99(9) 4_575 .
O1 Cd1 O2 87.11(10) 2_655 .
N1 Cd1 O2 69.02(9) . .
C1 O1 Cd1 128.9(2) . 2_645
C1 O2 Cd1 123.9(2) . 3_675
C1 O2 Cd1 110.5(2) . .
Cd1 O2 Cd1 110.04(10) 3_675 .
C4 O3 Cd1 116.1(2) . 1_545
C4 O4 Cd1 130.3(2) . 4_576
C7 N1 C2 117.6(3) . .
C7 N1 Cd1 125.5(3) . .
C2 N1 Cd1 116.7(2) . .
O1 C1 O2 126.4(3) . .
O1 C1 C2 119.2(3) . .
O2 C1 C2 114.3(3) . .
N1 C2 C3 120.9(3) . .
N1 C2 C1 116.0(3) . .
C3 C2 C1 122.9(3) . .
C5 C3 C2 121.0(3) . .
C5 C3 C4 116.5(3) . .
C2 C3 C4 122.5(3) . .
O3 C4 O4 125.1(4) . .
O3 C4 C3 116.6(3) . .
O4 C4 C3 118.2(3) . .
C6 C5 C3 117.2(3) . .
C6 C5 H5 121.4 . .
C3 C5 H5 121.4 . .
C5 C6 C7 122.8(4) . .
C5 C6 H6 118.6 . .
C7 C6 H6 118.6 . .
N1 C7 C6 120.5(4) . .
N1 C7 H7 119.8 . .
C6 C7 H7 119.8 . .

loop_
_geom_bond_atom_site_label_1
_geom_bond_atom_site_label_2
_geom_bond_distance
_geom_bond_site_symmetry_2
Cd1 O3 2.220(3) 1_565
Cd1 O2 2.265(3) 3_675
Cd1 O4 2.266(3) 4_575
Cd1 O1 2.325(3) 2_655
Cd1 N1 2.336(3) .
Cd1 O2 2.486(3) .
O1 C1 1.236(5) .
O1 Cd1 2.325(3) 2_645
O2 C1 1.268(4) .
O2 Cd1 2.265(3) 3_675
O3 C4 1.248(4) .
O3 Cd1 2.220(3) 1_545
O4 C4 1.253(5) .
O4 Cd1 2.266(3) 4_576
N1 C7 1.330(5) .
N1 C2 1.343(5) .
C1 C2 1.515(5) .
C2 C3 1.390(5) .
C3 C5 1.344(5) .
C3 C4 1.510(5) .
C5 C6 1.304(6) .
C5 H5 0.9300 .
C6 C7 1.392(6) .
C6 H6 0.9300 .
C7 H7 0.9300 .

loop_
_geom_torsion_atom_site_label_1
_geom_torsion_atom_site_label_2
_geom_torsion_atom_site_label_3
_geom_torsion_atom_site_label_4
_geom_torsion
_geom_torsion_site_symmetry_1
_geom_torsion_site_symmetry_4
O3 Cd1 O2 C1 -113.6(6) 1_565 .
O2 Cd1 O2 C1 140.3(3) 3_675 .
O4 Cd1 O2 C1 -127.5(3) 4_575 .
O1 Cd1 O2 C1 58.2(3) 2_655 .
N1 Cd1 O2 C1 -25.6(2) . .
O3 Cd1 O2 Cd1 106.1(6) 1_565 3_675
O2 Cd1 O2 Cd1 0.0 3_675 3_675
O4 Cd1 O2 Cd1 92.21(12) 4_575 3_675
O1 Cd1 O2 Cd1 -82.15(12) 2_655 3_675
N1 Cd1 O2 Cd1 -165.95(15) . 3_675
O3 Cd1 N1 C7 0.9(3) 1_565 .
O2 Cd1 N1 C7 171.2(3) 3_675 .
O4 Cd1 N1 C7 -83.6(3) 4_575 .
O1 Cd1 N1 C7 101.2(3) 2_655 .
O2 Cd1 N1 C7 -169.3(3) . .
O3 Cd1 N1 C2 175.7(2) 1_565 .
O2 Cd1 N1 C2 -13.9(3) 3_675 .
O4 Cd1 N1 C2 91.2(2) 4_575 .
O1 Cd1 N1 C2 -84.0(2) 2_655 .
O2 Cd1 N1 C2 5.5(2) . .
Cd1 O1 C1 O2 98.0(4) 2_645 .
Cd1 O1 C1 C2 -79.9(4) 2_645 .
Cd1 O2 C1 O1 -3.5(5) 3_675 .
Cd1 O2 C1 O1 -137.3(3) . .
Cd1 O2 C1 C2 174.4(2) 3_675 .
Cd1 O2 C1 C2 40.6(3) . .
C7 N1 C2 C3 2.6(5) . .
Cd1 N1 C2 C3 -172.7(3) . .
C7 N1 C2 C1 -172.7(3) . .
Cd1 N1 C2 C1 12.1(4) . .
O1 C1 C2 N1 140.4(3) . .
O2 C1 C2 N1 -37.7(4) . .
O1 C1 C2 C3 -34.8(5) . .
O2 C1 C2 C3 147.2(3) . .
N1 C2 C3 C5 -2.0(5) . .
C1 C2 C3 C5 172.9(3) . .
N1 C2 C3 C4 175.5(3) . .
C1 C2 C3 C4 -9.6(5) . .
Cd1 O3 C4 O4 -15.2(5) 1_545 .
Cd1 O3 C4 C3 167.9(2) 1_545 .
Cd1 O4 C4 O3 122.3(4) 4_576 .
Cd1 O4 C4 C3 -60.9(5) 4_576 .
C5 C3 C4 O3 129.8(4) . .
C2 C3 C4 O3 -47.8(5) . .
C5 C3 C4 O4 -47.3(5) . .
C2 C3 C4 O4 135.1(4) . .
C2 C3 C5 C6 0.1(6) . .
C4 C3 C5 C6 -177.6(4) . .
C3 C5 C6 C7 1.1(7) . .
C2 N1 C7 C6 -1.4(6) . .
Cd1 N1 C7 C6 173.4(3) . .
C5 C6 C7 N1 -0.5(7) . .
